data_7701355
loop_
_publ_author_name
'Dhindsa, Jasveer S.'
'Melenbacher, Adyn'
'Barbon, Stephanie M.'
'Stillman, Martin J.'
'Gilroy, Joe B.'

_publ_section_title
;
 Altering the optoelectronic properties of boron difluoride formazanate
 dyes <i>via</i> conjugation with platinum(II)-acetylides.
;
_journal_issue 45
_journal_name_full 'Dalton transactions (Cambridge, England : 2003)'
_journal_page_first 16133
_journal_page_last 16142
_journal_paper_doi 10.1039/c9dt03417j
_journal_volume 49
_journal_year 2020
_chemical_formula_sum 'C58 H76 B2 F4 N10 O2 P2 Pt'
_chemical_formula_weight 1299.93
_space_group_crystal_system triclinic
_space_group_IT_number 2
_space_group_name_Hall '-P 1'
_space_group_name_H-M_alt 'P -1'
_symmetry_space_group_name_Hall '-P 1'
_symmetry_space_group_name_H-M 'P -1'
_atom_sites_solution_hydrogens geom
_atom_sites_solution_primary dual
_atom_sites_solution_secondary difmap
_audit_creation_method SHELXL-2016/6
_audit_update_record
;
2019-08-13 deposited with the CCDC.    2019-09-19 downloaded from the CCDC.
;
_cell_angle_alpha 81.695(6)
_cell_angle_beta 84.894(6)
_cell_angle_gamma 88.797(11)
_cell_formula_units_Z 2
_cell_length_a 10.602(3)
_cell_length_b 11.265(3)
_cell_length_c 25.144(5)
_cell_measurement_reflns_used 9947
_cell_measurement_temperature 110
_cell_measurement_theta_max 37.34
_cell_measurement_theta_min 2.64
_cell_volume 2959.6(13)
_computing_cell_refinement SAINT
_computing_data_collection Apex2
_computing_data_reduction SAINT
_computing_molecular_graphics NRCVAX
_computing_publication_material cif2tables.py
_computing_structure_refinement SHELXL
_computing_structure_solution SHELXT
_diffrn_ambient_temperature 110
_diffrn_detector 'CCD plate'
_diffrn_detector_type 'Bruker Apex2'
_diffrn_measured_fraction_theta_full 0.998
_diffrn_measured_fraction_theta_max 0.800
_diffrn_measurement_device '\k-geometry diffractometer'
_diffrn_measurement_device_type 'Bruker Kappa Axis Apex2'
_diffrn_measurement_method 'phi and omega scans'
_diffrn_radiation_type MoK\a
_diffrn_radiation_wavelength 0.71073
_diffrn_reflns_av_R_equivalents 0.0327
_diffrn_reflns_av_unetI/netI 0.0402
_diffrn_reflns_Laue_measured_fraction_full 0.998
_diffrn_reflns_Laue_measured_fraction_max 0.800
_diffrn_reflns_limit_h_max 18
_diffrn_reflns_limit_h_min -16
_diffrn_reflns_limit_k_max 17
_diffrn_reflns_limit_k_min -19
_diffrn_reflns_limit_l_max 44
_diffrn_reflns_limit_l_min -39
_diffrn_reflns_number 217240
_diffrn_reflns_point_group_measured_fraction_full 0.998
_diffrn_reflns_point_group_measured_fraction_max 0.800
_diffrn_reflns_theta_full 25.242
_diffrn_reflns_theta_max 38.874
_diffrn_reflns_theta_min 2.646
_diffrn_source 'sealed tube'
_exptl_absorpt_coefficient_mu 2.488
_exptl_absorpt_correction_T_max 0.7477
_exptl_absorpt_correction_T_min 0.4933
_exptl_absorpt_correction_type multi-scan
_exptl_absorpt_process_details SADABS
_exptl_crystal_colour bronze
_exptl_crystal_density_diffrn 1.459
_exptl_crystal_description Prism
_exptl_crystal_F_000 1328
_exptl_crystal_preparation Luminescent
_exptl_crystal_size_max 0.456
_exptl_crystal_size_mid 0.165
_exptl_crystal_size_min 0.108
_refine_diff_density_max 2.240
_refine_diff_density_min -1.290
_refine_diff_density_rms 0.107
_refine_ls_extinction_method none
_refine_ls_goodness_of_fit_ref 1.034
_refine_ls_hydrogen_treatment constr
_refine_ls_matrix_type full
_refine_ls_number_parameters 712
_refine_ls_number_reflns 27292
_refine_ls_number_restraints 0
_refine_ls_restrained_S_all 1.034
_refine_ls_R_factor_all 0.0411
_refine_ls_R_factor_gt 0.0290
_refine_ls_shift/su_max 0.007
_refine_ls_shift/su_mean 0.000
_refine_ls_structure_factor_coef Fsqd
_refine_ls_weighting_details 'w=1/[\s^2^(Fo^2^)+(0.0296P)^2^+0.4198P] where P=(Fo^2^+2Fc^2^)/3'
_refine_ls_weighting_scheme calc
_refine_ls_wR_factor_gt 0.0568
_refine_ls_wR_factor_ref 0.0594
_reflns_Friedel_coverage 0.000
_reflns_number_gt 23146
_reflns_number_total 27292
_reflns_threshold_expression 'I > 2\s(I)'
_cod_data_source_file c9dt03417j2.cif
_cod_data_source_block 4b
_cod_depositor_comments 'Adding full bibliography for 7701355.cif.'
_cod_original_cell_volume 2959.4(13)
_cod_database_code 7701355
_shelx_shelxl_version_number 2016/6
_shelx_space_group_comment
;
The symmetry employed for this shelxl refinement is uniquely defined
by the following loop, which should always be used as a source of
symmetry information in preference to the above space-group names.
They are only intended as comments.
;
_shelx_estimated_absorpt_t_min 0.397
_shelx_estimated_absorpt_t_max 0.775

loop_
_space_group_symop_operation_xyz
'x, y, z'
'-x, -y, -z'

loop_
_atom_site_label
_atom_site_type_symbol
_atom_site_fract_x
_atom_site_fract_y
_atom_site_fract_z
_atom_site_U_iso_or_equiv
_atom_site_adp_type
_atom_site_occupancy
_atom_site_site_symmetry_order
_atom_site_calc_flag
_atom_site_refinement_flags_posn
_atom_site_refinement_flags_adp
Pt1 Pt 0.76059(2) 0.76193(2) 0.25040(2) 0.01410(2) Uani 1 1 d . .
B1 B 0.18788(15) 1.13888(14) -0.01026(6) 0.0167(3) Uani 1 1 d . .
F1 F 0.13063(8) 1.15974(8) 0.03885(3) 0.02245(18) Uani 1 1 d . .
F2 F 0.27330(8) 1.22759(8) -0.03119(4) 0.02176(17) Uani 1 1 d . .
N1 N 0.08489(11) 1.13209(10) -0.05125(4) 0.0167(2) Uani 1 1 d . .
N2 N 0.06984(12) 1.04062(11) -0.07630(5) 0.0185(2) Uani 1 1 d . .
N3 N 0.25590(11) 1.01316(10) -0.00317(4) 0.0150(2) Uani 1 1 d . .
N4 N 0.23361(11) 0.92606(10) -0.02986(4) 0.0169(2) Uani 1 1 d . .
N5 N 0.11593(15) 0.76415(13) -0.11575(6) 0.0309(3) Uani 1 1 d . .
O1 O -0.23097(11) 1.52045(10) -0.11240(4) 0.0260(2) Uani 1 1 d . .
C1 C 0.14483(14) 0.94467(13) -0.06499(5) 0.0182(3) Uani 1 1 d . .
C2 C 0.12710(15) 0.84460(14) -0.09353(6) 0.0220(3) Uani 1 1 d . .
C3 C 0.00215(13) 1.23121(12) -0.06471(5) 0.0170(2) Uani 1 1 d . .
C4 C 0.01609(16) 1.33813(14) -0.04423(6) 0.0262(3) Uani 1 1 d . .
H4 H 0.078790 1.343668 -0.019977 0.031 Uiso 1 1 calc R U
C5 C -0.06069(16) 1.43694(14) -0.05887(6) 0.0264(3) Uani 1 1 d . .
H5 H -0.050560 1.509416 -0.044579 0.032 Uiso 1 1 calc R U
C6 C -0.15246(13) 1.42934(13) -0.09453(5) 0.0191(3) Uani 1 1 d . .
C7 C -0.16668(15) 1.32215(13) -0.11452(6) 0.0244(3) Uani 1 1 d . .
H7 H -0.229743 1.316331 -0.138574 0.029 Uiso 1 1 calc R U
C8 C -0.09094(14) 1.22437(13) -0.10003(6) 0.0221(3) Uani 1 1 d . .
H8 H -0.102020 1.151818 -0.114129 0.027 Uiso 1 1 calc R U
C9 C -0.21533(17) 1.63377(15) -0.09427(7) 0.0292(3) Uani 1 1 d . .
H9A H -0.277049 1.691646 -0.109838 0.044 Uiso 1 1 calc R U
H9B H -0.228824 1.624004 -0.054815 0.044 Uiso 1 1 calc R U
H9C H -0.129426 1.663135 -0.105748 0.044 Uiso 1 1 calc R U
C10 C 0.34656(13) 0.98521(12) 0.03541(5) 0.0156(2) Uani 1 1 d . .
C11 C 0.39688(14) 1.07594(12) 0.05945(5) 0.0187(3) Uani 1 1 d . .
H11 H 0.371970 1.157088 0.049650 0.022 Uiso 1 1 calc R U
C12 C 0.48332(14) 1.04702(12) 0.09767(5) 0.0187(3) Uani 1 1 d . .
H12 H 0.517616 1.109243 0.113634 0.022 Uiso 1 1 calc R U
C13 C 0.52127(13) 0.92796(12) 0.11331(5) 0.0163(2) Uani 1 1 d . .
C14 C 0.47059(14) 0.83881(13) 0.08777(6) 0.0207(3) Uani 1 1 d . .
H14 H 0.495686 0.757587 0.097192 0.025 Uiso 1 1 calc R U
C15 C 0.38512(14) 0.86664(12) 0.04930(5) 0.0193(3) Uani 1 1 d . .
H15 H 0.352742 0.805021 0.032357 0.023 Uiso 1 1 calc R U
C16 C 0.60529(14) 0.89400(12) 0.15424(5) 0.0181(3) Uani 1 1 d . .
C17 C 0.66810(14) 0.84864(12) 0.19049(5) 0.0177(3) Uani 1 1 d . .
P1 P 0.81256(3) 0.93583(3) 0.28169(2) 0.01560(6) Uani 1 1 d . .
C18 C 0.73951(14) 1.07452(12) 0.25213(6) 0.0209(3) Uani 1 1 d . .
H18A H 0.780369 1.142678 0.264467 0.025 Uiso 1 1 calc R U
H18B H 0.756678 1.082812 0.212423 0.025 Uiso 1 1 calc R U
C19 C 0.59681(15) 1.08354(13) 0.26576(6) 0.0238(3) Uani 1 1 d . .
H19A H 0.555789 1.010404 0.258126 0.029 Uiso 1 1 calc R U
H19B H 0.579098 1.088625 0.304692 0.029 Uiso 1 1 calc R U
C20 C 0.54164(17) 1.19310(15) 0.23303(7) 0.0335(4) Uani 1 1 d . .
H20A H 0.587941 1.264979 0.238743 0.040 Uiso 1 1 calc R U
H20B H 0.555680 1.184880 0.194269 0.040 Uiso 1 1 calc R U
C21 C 0.40123(19) 1.21269(19) 0.24699(11) 0.0579(7) Uani 1 1 d . .
H21A H 0.372422 1.284620 0.224380 0.087 Uiso 1 1 calc R U
H21B H 0.354142 1.142952 0.240537 0.087 Uiso 1 1 calc R U
H21C H 0.386447 1.223159 0.285072 0.087 Uiso 1 1 calc R U
C22 C 0.98197(14) 0.96281(14) 0.26668(5) 0.0209(3) Uani 1 1 d . .
H22A H 1.003146 1.039740 0.278306 0.025 Uiso 1 1 calc R U
H22B H 1.029687 0.898132 0.287403 0.025 Uiso 1 1 calc R U
C23 C 1.02267(15) 0.96739(16) 0.20648(6) 0.0282(3) Uani 1 1 d . .
H23A H 1.009650 0.887502 0.195926 0.034 Uiso 1 1 calc R U
H23B H 0.967782 1.025538 0.185690 0.034 Uiso 1 1 calc R U
C24 C 1.16056(16) 1.00313(17) 0.19142(7) 0.0322(4) Uani 1 1 d . .
H24A H 1.177697 1.012676 0.151690 0.039 Uiso 1 1 calc R U
H24B H 1.174525 1.081703 0.203114 0.039 Uiso 1 1 calc R U
C25 C 1.25163(18) 0.9134(2) 0.21637(8) 0.0464(5) Uani 1 1 d . .
H25A H 1.338475 0.940693 0.205415 0.070 Uiso 1 1 calc R U
H25B H 1.236489 0.904849 0.255752 0.070 Uiso 1 1 calc R U
H25C H 1.239662 0.835797 0.204309 0.070 Uiso 1 1 calc R U
C26 C 0.78460(15) 0.93337(13) 0.35468(5) 0.0197(3) Uani 1 1 d . .
H26A H 0.692196 0.939126 0.364049 0.024 Uiso 1 1 calc R U
H26B H 0.813776 0.854883 0.372679 0.024 Uiso 1 1 calc R U
C27 C 0.84937(16) 1.03276(13) 0.37766(6) 0.0230(3) Uani 1 1 d . .
H27A H 0.942162 1.026348 0.369553 0.028 Uiso 1 1 calc R U
H27B H 0.821414 1.111806 0.359761 0.028 Uiso 1 1 calc R U
C28 C 0.8194(2) 1.02571(16) 0.43812(6) 0.0337(4) Uani 1 1 d . .
H28A H 0.842380 0.944747 0.455702 0.040 Uiso 1 1 calc R U
H28B H 0.727045 1.036838 0.445926 0.040 Uiso 1 1 calc R U
C29 C 0.8888(2) 1.11887(16) 0.46228(7) 0.0366(4) Uani 1 1 d . .
H29A H 0.865857 1.110073 0.501261 0.055 Uiso 1 1 calc R U
H29B H 0.980373 1.107249 0.455464 0.055 Uiso 1 1 calc R U
H29C H 0.864974 1.199391 0.445683 0.055 Uiso 1 1 calc R U
B1' B 1.31811(16) 0.36414(14) 0.51303(6) 0.0184(3) Uani 1 1 d . .
F1' F 1.38676(10) 0.35476(9) 0.46473(3) 0.0301(2) Uani 1 1 d . .
F2' F 1.23298(9) 0.27273(8) 0.52665(4) 0.0288(2) Uani 1 1 d . .
N1' N 1.40798(11) 0.36105(11) 0.55975(5) 0.0177(2) Uani 1 1 d . .
N2' N 1.41791(12) 0.44687(11) 0.58840(5) 0.0206(2) Uani 1 1 d . .
N3' N 1.25111(11) 0.48977(10) 0.50799(4) 0.0167(2) Uani 1 1 d . .
N4' N 1.27064(12) 0.57342(11) 0.53713(5) 0.0189(2) Uani 1 1 d . .
N5' N 1.37709(17) 0.71641(14) 0.63307(6) 0.0399(4) Uani 1 1 d . .
O1' O 1.69755(13) -0.04181(11) 0.62724(5) 0.0387(3) Uani 1 1 d . .
C1' C 1.35010(14) 0.54708(13) 0.57590(6) 0.0204(3) Uani 1 1 d . .
C2' C 1.36579(16) 0.64136(14) 0.60794(6) 0.0268(3) Uani 1 1 d . .
C3' C 1.48075(14) 0.25615(13) 0.57593(5) 0.0190(3) Uani 1 1 d . .
C4' C 1.51001(15) 0.17288(14) 0.54088(6) 0.0246(3) Uani 1 1 d . .
H4' H 1.481153 0.185632 0.505780 0.030 Uiso 1 1 calc R U
C5' C 1.58131(16) 0.07092(15) 0.55686(6) 0.0267(3) Uani 1 1 d . .
H5' H 1.600062 0.013750 0.532909 0.032 Uiso 1 1 calc R U
C6' C 1.62516(15) 0.05280(14) 0.60807(6) 0.0262(3) Uani 1 1 d . .
C7' C 1.59268(17) 0.13551(14) 0.64356(6) 0.0303(4) Uani 1 1 d . .
H7' H 1.620673 0.122534 0.678809 0.036 Uiso 1 1 calc R U
C8' C 1.52060(16) 0.23553(14) 0.62804(6) 0.0255(3) Uani 1 1 d . .
H8' H 1.497980 0.290450 0.652688 0.031 Uiso 1 1 calc R U
C9' C 1.7128(2) -0.13955(17) 0.59648(8) 0.0423(5) Uani 1 1 d . .
H9'1 H 1.766771 -0.201613 0.614555 0.064 Uiso 1 1 calc R U
H9'2 H 1.629733 -0.173366 0.593499 0.064 Uiso 1 1 calc R U
H9'3 H 1.752338 -0.110520 0.560340 0.064 Uiso 1 1 calc R U
C10' C 1.16826(13) 0.52506(12) 0.46672(5) 0.0166(2) Uani 1 1 d . .
C11' C 1.09624(14) 0.43904(13) 0.44859(5) 0.0184(3) Uani 1 1 d . .
H11' H 1.104046 0.356669 0.462862 0.022 Uiso 1 1 calc R U
C12' C 1.01312(13) 0.47487(13) 0.40951(5) 0.0180(3) Uani 1 1 d . .
H12' H 0.963886 0.416259 0.397374 0.022 Uiso 1 1 calc R U
C13' C 1.00044(14) 0.59562(13) 0.38764(5) 0.0196(3) Uani 1 1 d . .
C14' C 1.07429(15) 0.68046(13) 0.40654(6) 0.0243(3) Uani 1 1 d . .
H14' H 1.066666 0.762937 0.392413 0.029 Uiso 1 1 calc R U
C15' C 1.15783(15) 0.64596(13) 0.44534(6) 0.0223(3) Uani 1 1 d . .
H15' H 1.207772 0.704232 0.457342 0.027 Uiso 1 1 calc R U
C16' C 0.91750(15) 0.63380(13) 0.34649(6) 0.0214(3) Uani 1 1 d . .
C17' C 0.85400(14) 0.67671(12) 0.31019(5) 0.0195(3) Uani 1 1 d . .
P1' P 0.71306(3) 0.58341(3) 0.22217(2) 0.01497(6) Uani 1 1 d . .
C18' C 0.81455(13) 0.45464(12) 0.24244(6) 0.0183(3) Uani 1 1 d . .
H18C H 0.812552 0.441143 0.282290 0.022 Uiso 1 1 calc R U
H18D H 0.779231 0.382500 0.231115 0.022 Uiso 1 1 calc R U
C19' C 0.95246(14) 0.46837(14) 0.21891(6) 0.0263(3) Uani 1 1 d . .
H19C H 0.992158 0.532467 0.234647 0.032 Uiso 1 1 calc R U
H19D H 0.954395 0.493617 0.179463 0.032 Uiso 1 1 calc R U
C20' C 1.03022(15) 0.35256(15) 0.22972(6) 0.0270(3) Uani 1 1 d . .
H20C H 0.991485 0.289187 0.213161 0.032 Uiso 1 1 calc R U
H20D H 1.116778 0.366415 0.211882 0.032 Uiso 1 1 calc R U
C21' C 1.03946(17) 0.30799(15) 0.28924(7) 0.0309(3) Uani 1 1 d . .
H21D H 1.090232 0.234029 0.293152 0.046 Uiso 1 1 calc R U
H21E H 1.079773 0.369247 0.305834 0.046 Uiso 1 1 calc R U
H21F H 0.954334 0.291929 0.307115 0.046 Uiso 1 1 calc R U
C22' C 0.70927(15) 0.58736(12) 0.14940(5) 0.0194(3) Uani 1 1 d . .
H22C H 0.661657 0.660072 0.135436 0.023 Uiso 1 1 calc R U
H22D H 0.797239 0.596115 0.132573 0.023 Uiso 1 1 calc R U
C23' C 0.65081(16) 0.47907(13) 0.13061(6) 0.0237(3) Uani 1 1 d . .
H23C H 0.695291 0.405182 0.145492 0.028 Uiso 1 1 calc R U
H23D H 0.560893 0.472497 0.145086 0.028 Uiso 1 1 calc R U
C24' C 0.65850(19) 0.48794(15) 0.06953(6) 0.0311(4) Uani 1 1 d . .
H24C H 0.748720 0.489930 0.055371 0.037 Uiso 1 1 calc R U
H24D H 0.618718 0.564438 0.054644 0.037 Uiso 1 1 calc R U
C25' C 0.5944(2) 0.38507(16) 0.04974(7) 0.0366(4) Uani 1 1 d . .
H25D H 0.602784 0.396288 0.010212 0.055 Uiso 1 1 calc R U
H25E H 0.634549 0.309018 0.063501 0.055 Uiso 1 1 calc R U
H25F H 0.504413 0.383603 0.062773 0.055 Uiso 1 1 calc R U
C26' C 0.55773(13) 0.53176(13) 0.25266(6) 0.0201(3) Uani 1 1 d . .
H26C H 0.541306 0.453366 0.241296 0.024 Uiso 1 1 calc R U
H26D H 0.560151 0.518421 0.292350 0.024 Uiso 1 1 calc R U
C27' C 0.44700(14) 0.61634(14) 0.23875(7) 0.0261(3) Uani 1 1 d . .
H27C H 0.456608 0.691379 0.254158 0.031 Uiso 1 1 calc R U
H27D H 0.448911 0.637246 0.199072 0.031 Uiso 1 1 calc R U
C28' C 0.31954(16) 0.56006(17) 0.26048(8) 0.0372(4) Uani 1 1 d . .
H28C H 0.251570 0.619508 0.251878 0.045 Uiso 1 1 calc R U
H28D H 0.306098 0.490649 0.241628 0.045 Uiso 1 1 calc R U
C29' C 0.3079(2) 0.5187(2) 0.32002(9) 0.0614(7) Uani 1 1 d . .
H29D H 0.224105 0.483828 0.330965 0.092 Uiso 1 1 calc R U
H29E H 0.373375 0.458167 0.328900 0.092 Uiso 1 1 calc R U
H29F H 0.318771 0.587204 0.339165 0.092 Uiso 1 1 calc R U

loop_
_atom_site_aniso_label
_atom_site_aniso_U_11
_atom_site_aniso_U_22
_atom_site_aniso_U_33
_atom_site_aniso_U_23
_atom_site_aniso_U_13
_atom_site_aniso_U_12
Pt1 0.01622(3) 0.01294(2) 0.01384(2) -0.00221(2) -0.00498(2) 0.00106(2)
B1 0.0169(7) 0.0168(7) 0.0176(6) -0.0044(5) -0.0047(5) 0.0027(6)
F1 0.0236(4) 0.0268(4) 0.0190(4) -0.0097(3) -0.0046(3) 0.0067(4)
F2 0.0209(4) 0.0170(4) 0.0275(4) -0.0003(3) -0.0073(3) -0.0010(3)
N1 0.0175(6) 0.0172(5) 0.0166(5) -0.0049(4) -0.0040(4) 0.0020(4)
N2 0.0204(6) 0.0179(5) 0.0184(5) -0.0053(4) -0.0049(4) 0.0029(5)
N3 0.0156(5) 0.0153(5) 0.0143(5) -0.0022(4) -0.0028(4) 0.0011(4)
N4 0.0178(6) 0.0170(5) 0.0169(5) -0.0046(4) -0.0030(4) 0.0000(4)
N5 0.0349(8) 0.0286(7) 0.0337(7) -0.0143(6) -0.0125(6) 0.0057(6)
O1 0.0269(6) 0.0217(5) 0.0318(6) -0.0073(4) -0.0119(5) 0.0089(5)
C1 0.0195(7) 0.0183(6) 0.0181(6) -0.0050(5) -0.0051(5) 0.0016(5)
C2 0.0222(7) 0.0224(7) 0.0229(7) -0.0054(5) -0.0085(5) 0.0050(6)
C3 0.0163(6) 0.0173(6) 0.0178(6) -0.0034(5) -0.0031(5) 0.0026(5)
C4 0.0275(8) 0.0250(7) 0.0303(7) -0.0123(6) -0.0143(6) 0.0087(6)
C5 0.0284(8) 0.0231(7) 0.0318(8) -0.0125(6) -0.0133(6) 0.0085(6)
C6 0.0169(6) 0.0212(7) 0.0195(6) -0.0034(5) -0.0025(5) 0.0037(5)
C7 0.0237(7) 0.0230(7) 0.0293(7) -0.0078(6) -0.0130(6) 0.0047(6)
C8 0.0230(7) 0.0218(7) 0.0237(7) -0.0068(5) -0.0089(5) 0.0020(6)
C9 0.0335(9) 0.0225(7) 0.0337(8) -0.0083(6) -0.0088(7) 0.0087(7)
C10 0.0154(6) 0.0169(6) 0.0147(5) -0.0021(4) -0.0029(4) 0.0006(5)
C11 0.0225(7) 0.0140(6) 0.0205(6) -0.0023(5) -0.0070(5) 0.0033(5)
C12 0.0210(7) 0.0165(6) 0.0201(6) -0.0045(5) -0.0071(5) 0.0015(5)
C13 0.0172(6) 0.0171(6) 0.0149(5) -0.0021(4) -0.0032(5) 0.0017(5)
C14 0.0256(7) 0.0155(6) 0.0221(6) -0.0026(5) -0.0084(5) 0.0034(6)
C15 0.0240(7) 0.0152(6) 0.0199(6) -0.0033(5) -0.0082(5) 0.0010(5)
C16 0.0217(7) 0.0162(6) 0.0171(6) -0.0025(5) -0.0052(5) 0.0005(5)
C17 0.0219(7) 0.0145(6) 0.0182(6) -0.0041(5) -0.0061(5) 0.0006(5)
P1 0.01755(16) 0.01492(15) 0.01488(14) -0.00303(11) -0.00281(12) -0.00088(13)
C18 0.0256(7) 0.0146(6) 0.0227(6) -0.0014(5) -0.0047(5) -0.0010(6)
C19 0.0254(8) 0.0165(6) 0.0307(7) -0.0062(5) -0.0050(6) 0.0012(6)
C20 0.0362(10) 0.0258(8) 0.0399(9) -0.0056(7) -0.0124(7) 0.0103(7)
C21 0.0322(11) 0.0307(10) 0.114(2) -0.0114(12) -0.0263(12) 0.0073(9)
C22 0.0183(7) 0.0252(7) 0.0203(6) -0.0056(5) -0.0035(5) -0.0019(6)
C23 0.0227(8) 0.0428(9) 0.0200(7) -0.0072(6) -0.0016(6) -0.0035(7)
C24 0.0279(9) 0.0430(10) 0.0268(8) -0.0111(7) 0.0032(6) -0.0075(8)
C25 0.0280(10) 0.0637(14) 0.0488(12) -0.0138(10) -0.0031(8) 0.0078(10)
C26 0.0255(7) 0.0182(6) 0.0160(6) -0.0041(5) -0.0024(5) -0.0015(6)
C27 0.0308(8) 0.0200(7) 0.0192(6) -0.0060(5) -0.0012(6) -0.0046(6)
C28 0.0521(11) 0.0303(9) 0.0204(7) -0.0089(6) -0.0009(7) -0.0108(8)
C29 0.0539(12) 0.0304(9) 0.0301(8) -0.0162(7) -0.0092(8) -0.0013(8)
B1' 0.0222(8) 0.0174(7) 0.0162(6) -0.0020(5) -0.0061(5) 0.0022(6)
F1' 0.0384(6) 0.0351(5) 0.0169(4) -0.0056(4) -0.0034(4) 0.0164(4)
F2' 0.0317(5) 0.0195(4) 0.0363(5) 0.0023(4) -0.0177(4) -0.0039(4)
N1' 0.0184(6) 0.0175(5) 0.0180(5) -0.0031(4) -0.0051(4) 0.0011(5)
N2' 0.0227(6) 0.0205(6) 0.0203(5) -0.0048(4) -0.0074(5) 0.0007(5)
N3' 0.0189(6) 0.0172(5) 0.0148(5) -0.0028(4) -0.0045(4) 0.0002(4)
N4' 0.0210(6) 0.0190(6) 0.0177(5) -0.0043(4) -0.0048(4) 0.0012(5)
N5' 0.0525(10) 0.0335(8) 0.0399(8) -0.0174(7) -0.0205(7) 0.0081(7)
O1' 0.0479(8) 0.0297(6) 0.0419(7) -0.0072(5) -0.0233(6) 0.0171(6)
C1' 0.0243(7) 0.0193(6) 0.0191(6) -0.0047(5) -0.0073(5) 0.0009(6)
C2' 0.0314(8) 0.0246(7) 0.0270(7) -0.0060(6) -0.0134(6) 0.0048(7)
C3' 0.0180(7) 0.0194(6) 0.0196(6) -0.0011(5) -0.0056(5) 0.0013(5)
C4' 0.0280(8) 0.0260(7) 0.0205(6) -0.0043(5) -0.0062(6) 0.0078(6)
C5' 0.0299(8) 0.0268(8) 0.0239(7) -0.0050(6) -0.0053(6) 0.0091(7)
C6' 0.0255(8) 0.0224(7) 0.0310(8) -0.0002(6) -0.0110(6) 0.0050(6)
C7' 0.0407(10) 0.0257(8) 0.0268(7) -0.0032(6) -0.0185(7) 0.0044(7)
C8' 0.0336(9) 0.0216(7) 0.0233(7) -0.0050(5) -0.0118(6) 0.0020(6)
C9' 0.0538(13) 0.0334(10) 0.0407(10) -0.0063(8) -0.0129(9) 0.0226(9)
C10' 0.0178(6) 0.0184(6) 0.0140(5) -0.0025(4) -0.0044(5) 0.0036(5)
C11' 0.0206(7) 0.0175(6) 0.0172(6) -0.0017(5) -0.0035(5) 0.0019(5)
C12' 0.0182(6) 0.0199(6) 0.0166(6) -0.0040(5) -0.0041(5) 0.0021(5)
C13' 0.0208(7) 0.0226(7) 0.0160(6) -0.0039(5) -0.0050(5) 0.0065(6)
C14' 0.0333(8) 0.0176(6) 0.0233(7) -0.0025(5) -0.0112(6) 0.0052(6)
C15' 0.0290(8) 0.0186(6) 0.0205(6) -0.0035(5) -0.0086(6) 0.0011(6)
C16' 0.0250(7) 0.0209(7) 0.0194(6) -0.0045(5) -0.0066(5) 0.0048(6)
C17' 0.0244(7) 0.0172(6) 0.0181(6) -0.0042(5) -0.0058(5) 0.0019(5)
P1' 0.01583(16) 0.01311(15) 0.01636(14) -0.00276(11) -0.00276(12) 0.00120(13)
C18' 0.0176(6) 0.0143(6) 0.0227(6) -0.0019(5) -0.0025(5) 0.0024(5)
C19' 0.0197(7) 0.0276(8) 0.0290(7) 0.0011(6) 0.0026(6) 0.0025(6)
C20' 0.0208(7) 0.0321(8) 0.0299(8) -0.0115(6) -0.0032(6) 0.0075(6)
C21' 0.0282(8) 0.0305(8) 0.0350(8) -0.0051(7) -0.0095(7) 0.0053(7)
C22' 0.0256(7) 0.0151(6) 0.0182(6) -0.0036(5) -0.0048(5) 0.0000(5)
C23' 0.0316(8) 0.0184(7) 0.0223(7) -0.0070(5) -0.0020(6) -0.0037(6)
C24' 0.0488(11) 0.0226(7) 0.0242(7) -0.0069(6) -0.0091(7) -0.0052(7)
C25' 0.0502(12) 0.0273(8) 0.0374(9) -0.0153(7) -0.0145(8) -0.0021(8)
C26' 0.0164(6) 0.0184(6) 0.0255(7) -0.0045(5) 0.0004(5) 0.0005(5)
C27' 0.0188(7) 0.0247(7) 0.0359(8) -0.0074(6) -0.0045(6) 0.0047(6)
C28' 0.0176(8) 0.0335(9) 0.0630(12) -0.0150(8) -0.0041(8) 0.0005(7)
C29' 0.0410(12) 0.0870(19) 0.0589(14) -0.0316(13) 0.0213(10) -0.0291(13)

loop_
_atom_type_symbol
_atom_type_description
_atom_type_scat_dispersion_real
_atom_type_scat_dispersion_imag
_atom_type_scat_source
C C 0.0033 0.0016 'International Tables Vol C Tables 4.2.6.8 and 6.1.1.4'
H H 0.0000 0.0000 'International Tables Vol C Tables 4.2.6.8 and 6.1.1.4'
B B 0.0013 0.0007 'International Tables Vol C Tables 4.2.6.8 and 6.1.1.4'
N N 0.0061 0.0033 'International Tables Vol C Tables 4.2.6.8 and 6.1.1.4'
O O 0.0106 0.0060 'International Tables Vol C Tables 4.2.6.8 and 6.1.1.4'
F F 0.0171 0.0103 'International Tables Vol C Tables 4.2.6.8 and 6.1.1.4'
P P 0.1023 0.0942 'International Tables Vol C Tables 4.2.6.8 and 6.1.1.4'
Pt Pt -1.7033 8.3905 'International Tables Vol C Tables 4.2.6.8 and 6.1.1.4'

loop_
_geom_angle_atom_site_label_1
_geom_angle_atom_site_label_2
_geom_angle_atom_site_label_3
_geom_angle
C17' Pt1 C17 179.45(6)
C17' Pt1 P1' 91.69(4)
C17 Pt1 P1' 88.79(4)
C17' Pt1 P1 85.80(4)
C17 Pt1 P1 93.72(4)
P1' Pt1 P1 177.489(11)
F1 B1 F2 111.18(12)
F1 B1 N3 109.07(11)
F2 B1 N3 110.40(12)
F1 B1 N1 110.09(12)
F2 B1 N1 109.41(11)
N3 B1 N1 106.57(11)
N2 N1 C3 114.82(11)
N2 N1 B1 124.47(11)
C3 N1 B1 120.69(11)
N1 N2 C1 117.34(12)
N4 N3 C10 114.60(11)
N4 N3 B1 124.44(11)
C10 N3 B1 120.94(11)
N3 N4 C1 117.55(12)
C6 O1 C9 117.29(12)
N4 C1 N2 129.43(13)
N4 C1 C2 114.17(12)
N2 C1 C2 116.38(12)
N5 C2 C1 178.26(17)
C4 C3 C8 118.88(13)
C4 C3 N1 120.31(12)
C8 C3 N1 120.77(12)
C5 C4 C3 120.77(14)
C5 C4 H4 119.6
C3 C4 H4 119.6
C4 C5 C6 119.81(14)
C4 C5 H5 120.1
C6 C5 H5 120.1
O1 C6 C7 115.86(13)
O1 C6 C5 124.94(13)
C7 C6 C5 119.20(13)
C8 C7 C6 121.05(13)
C8 C7 H7 119.5
C6 C7 H7 119.5
C7 C8 C3 120.29(13)
C7 C8 H8 119.9
C3 C8 H8 119.9
O1 C9 H9A 109.5
O1 C9 H9B 109.5
H9A C9 H9B 109.5
O1 C9 H9C 109.5
H9A C9 H9C 109.5
H9B C9 H9C 109.5
C15 C10 C11 119.84(12)
C15 C10 N3 119.75(12)
C11 C10 N3 120.41(12)
C12 C11 C10 119.73(13)
C12 C11 H11 120.1
C10 C11 H11 120.1
C11 C12 C13 121.50(13)
C11 C12 H12 119.3
C13 C12 H12 119.3
C12 C13 C14 117.47(12)
C12 C13 C16 123.17(12)
C14 C13 C16 119.35(12)
C15 C14 C13 121.55(13)
C15 C14 H14 119.2
C13 C14 H14 119.2
C14 C15 C10 119.88(13)
C14 C15 H15 120.1
C10 C15 H15 120.1
C17 C16 C13 170.32(15)
C16 C17 Pt1 174.90(12)
C18 P1 C22 103.81(7)
C18 P1 C26 105.27(7)
C22 P1 C26 104.77(7)
C18 P1 Pt1 117.09(5)
C22 P1 Pt1 109.42(5)
C26 P1 Pt1 115.22(5)
C19 C18 P1 114.87(10)
C19 C18 H18A 108.5
P1 C18 H18A 108.5
C19 C18 H18B 108.5
P1 C18 H18B 108.5
H18A C18 H18B 107.5
C20 C19 C18 110.99(13)
C20 C19 H19A 109.4
C18 C19 H19A 109.4
C20 C19 H19B 109.4
C18 C19 H19B 109.4
H19A C19 H19B 108.0
C21 C20 C19 114.08(16)
C21 C20 H20A 108.7
C19 C20 H20A 108.7
C21 C20 H20B 108.7
C19 C20 H20B 108.7
H20A C20 H20B 107.6
C20 C21 H21A 109.5
C20 C21 H21B 109.5
H21A C21 H21B 109.5
C20 C21 H21C 109.5
H21A C21 H21C 109.5
H21B C21 H21C 109.5
C23 C22 P1 111.89(10)
C23 C22 H22A 109.2
P1 C22 H22A 109.2
C23 C22 H22B 109.2
P1 C22 H22B 109.2
H22A C22 H22B 107.9
C24 C23 C22 113.43(13)
C24 C23 H23A 108.9
C22 C23 H23A 108.9
C24 C23 H23B 108.9
C22 C23 H23B 108.9
H23A C23 H23B 107.7
C25 C24 C23 112.87(16)
C25 C24 H24A 109.0
C23 C24 H24A 109.0
C25 C24 H24B 109.0
C23 C24 H24B 109.0
H24A C24 H24B 107.8
C24 C25 H25A 109.5
C24 C25 H25B 109.5
H25A C25 H25B 109.5
C24 C25 H25C 109.5
H25A C25 H25C 109.5
H25B C25 H25C 109.5
C27 C26 P1 115.57(10)
C27 C26 H26A 108.4
P1 C26 H26A 108.4
C27 C26 H26B 108.4
P1 C26 H26B 108.4
H26A C26 H26B 107.4
C28 C27 C26 112.21(13)
C28 C27 H27A 109.2
C26 C27 H27A 109.2
C28 C27 H27B 109.2
C26 C27 H27B 109.2
H27A C27 H27B 107.9
C27 C28 C29 113.09(15)
C27 C28 H28A 109.0
C29 C28 H28A 109.0
C27 C28 H28B 109.0
C29 C28 H28B 109.0
H28A C28 H28B 107.8
C28 C29 H29A 109.5
C28 C29 H29B 109.5
H29A C29 H29B 109.5
C28 C29 H29C 109.5
H29A C29 H29C 109.5
H29B C29 H29C 109.5
F2' B1' F1' 111.26(13)
F2' B1' N3' 111.76(13)
F1' B1' N3' 108.07(11)
F2' B1' N1' 108.50(11)
F1' B1' N1' 110.87(13)
N3' B1' N1' 106.29(11)
N2' N1' C3' 114.50(11)
N2' N1' B1' 124.79(12)
C3' N1' B1' 120.60(11)
N1' N2' C1' 117.47(12)
N4' N3' C10' 114.05(11)
N4' N3' B1' 124.99(11)
C10' N3' B1' 120.79(11)
N3' N4' C1' 117.14(12)
C6' O1' C9' 117.57(13)
N2' C1' N4' 129.21(13)
N2' C1' C2' 115.79(13)
N4' C1' C2' 114.98(13)
N5' C2' C1' 179.31(19)
C4' C3' C8' 119.63(13)
C4' C3' N1' 120.70(12)
C8' C3' N1' 119.66(13)
C3' C4' C5' 120.40(14)
C3' C4' H4' 119.8
C5' C4' H4' 119.8
C4' C5' C6' 119.90(15)
C4' C5' H5' 120.0
C6' C5' H5' 120.0
O1' C6' C5' 124.72(15)
O1' C6' C7' 115.97(14)
C5' C6' C7' 119.30(14)
C8' C7' C6' 120.79(14)
C8' C7' H7' 119.6
C6' C7' H7' 119.6
C7' C8' C3' 119.90(14)
C7' C8' H8' 120.1
C3' C8' H8' 120.1
O1' C9' H9'1 109.5
O1' C9' H9'2 109.5
H9'1 C9' H9'2 109.5
O1' C9' H9'3 109.5
H9'1 C9' H9'3 109.5
H9'2 C9' H9'3 109.5
C15' C10' C11' 120.29(12)
C15' C10' N3' 119.73(12)
C11' C10' N3' 119.97(12)
C12' C11' C10' 119.48(13)
C12' C11' H11' 120.3
C10' C11' H11' 120.3
C11' C12' C13' 121.33(13)
C11' C12' H12' 119.3
C13' C12' H12' 119.3
C12' C13' C14' 118.05(12)
C12' C13' C16' 122.08(13)
C14' C13' C16' 119.86(13)
C15' C14' C13' 121.23(14)
C15' C14' H14' 119.4
C13' C14' H14' 119.4
C14' C15' C10' 119.62(13)
C14' C15' H15' 120.2
C10' C15' H15' 120.2
C17' C16' C13' 173.46(16)
C16' C17' Pt1 174.17(13)
C26' P1' C18' 102.21(7)
C26' P1' C22' 106.38(7)
C18' P1' C22' 104.36(7)
C26' P1' Pt1 109.99(5)
C18' P1' Pt1 116.68(5)
C22' P1' Pt1 115.91(5)
C19' C18' P1' 114.31(10)
C19' C18' H18C 108.7
P1' C18' H18C 108.7
C19' C18' H18D 108.7
P1' C18' H18D 108.7
H18C C18' H18D 107.6
C18' C19' C20' 112.97(13)
C18' C19' H19C 109.0
C20' C19' H19C 109.0
C18' C19' H19D 109.0
C20' C19' H19D 109.0
H19C C19' H19D 107.8
C21' C20' C19' 113.86(13)
C21' C20' H20C 108.8
C19' C20' H20C 108.8
C21' C20' H20D 108.8
C19' C20' H20D 108.8
H20C C20' H20D 107.7
C20' C21' H21D 109.5
C20' C21' H21E 109.5
H21D C21' H21E 109.5
C20' C21' H21F 109.5
H21D C21' H21F 109.5
H21E C21' H21F 109.5
C23' C22' P1' 116.69(10)
C23' C22' H22C 108.1
P1' C22' H22C 108.1
C23' C22' H22D 108.1
P1' C22' H22D 108.1
H22C C22' H22D 107.3
C24' C23' C22' 112.61(13)
C24' C23' H23C 109.1
C22' C23' H23C 109.1
C24' C23' H23D 109.1
C22' C23' H23D 109.1
H23C C23' H23D 107.8
C23' C24' C25' 113.69(14)
C23' C24' H24C 108.8
C25' C24' H24C 108.8
C23' C24' H24D 108.8
C25' C24' H24D 108.8
H24C C24' H24D 107.7
C24' C25' H25D 109.5
C24' C25' H25E 109.5
H25D C25' H25E 109.5
C24' C25' H25F 109.5
H25D C25' H25F 109.5
H25E C25' H25F 109.5
C27' C26' P1' 115.45(11)
C27' C26' H26C 108.4
P1' C26' H26C 108.4
C27' C26' H26D 108.4
P1' C26' H26D 108.4
H26C C26' H26D 107.5
C28' C27' C26' 111.93(14)
C28' C27' H27C 109.2
C26' C27' H27C 109.2
C28' C27' H27D 109.2
C26' C27' H27D 109.2
H27C C27' H27D 107.9
C29' C28' C27' 114.12(16)
C29' C28' H28C 108.7
C27' C28' H28C 108.7
C29' C28' H28D 108.7
C27' C28' H28D 108.7
H28C C28' H28D 107.6
C28' C29' H29D 109.5
C28' C29' H29E 109.5
H29D C29' H29E 109.5
C28' C29' H29F 109.5
H29D C29' H29F 109.5
H29E C29' H29F 109.5

loop_
_geom_bond_atom_site_label_1
_geom_bond_atom_site_label_2
_geom_bond_distance
Pt1 C17' 1.9927(14)
Pt1 C17 1.9955(14)
Pt1 P1' 2.3066(6)
Pt1 P1 2.3082(6)
B1 F1 1.3758(17)
B1 F2 1.3773(19)
B1 N3 1.5699(19)
B1 N1 1.5770(19)
N1 N2 1.3024(16)
N1 C3 1.4258(18)
N2 C1 1.3403(18)
N3 N4 1.3029(16)
N3 C10 1.4244(17)
N4 C1 1.3402(17)
N5 C2 1.145(2)
O1 C6 1.3584(17)
O1 C9 1.434(2)
C1 C2 1.445(2)
C3 C4 1.392(2)
C3 C8 1.3957(19)
C4 C5 1.391(2)
C4 H4 0.9500
C5 C6 1.392(2)
C5 H5 0.9500
C6 C7 1.389(2)
C7 C8 1.375(2)
C7 H7 0.9500
C8 H8 0.9500
C9 H9A 0.9800
C9 H9B 0.9800
C9 H9C 0.9800
C10 C15 1.3930(19)
C10 C11 1.3976(19)
C11 C12 1.3869(19)
C11 H11 0.9500
C12 C13 1.4029(19)
C12 H12 0.9500
C13 C14 1.4070(19)
C13 C16 1.4262(18)
C14 C15 1.3827(19)
C14 H14 0.9500
C15 H15 0.9500
C16 C17 1.2225(19)
P1 C18 1.8191(15)
P1 C22 1.8247(15)
P1 C26 1.8292(14)
C18 C19 1.526(2)
C18 H18A 0.9900
C18 H18B 0.9900
C19 C20 1.518(2)
C19 H19A 0.9900
C19 H19B 0.9900
C20 C21 1.518(3)
C20 H20A 0.9900
C20 H20B 0.9900
C21 H21A 0.9800
C21 H21B 0.9800
C21 H21C 0.9800
C22 C23 1.530(2)
C22 H22A 0.9900
C22 H22B 0.9900
C23 C24 1.525(2)
C23 H23A 0.9900
C23 H23B 0.9900
C24 C25 1.494(3)
C24 H24A 0.9900
C24 H24B 0.9900
C25 H25A 0.9800
C25 H25B 0.9800
C25 H25C 0.9800
C26 C27 1.533(2)
C26 H26A 0.9900
C26 H26B 0.9900
C27 C28 1.516(2)
C27 H27A 0.9900
C27 H27B 0.9900
C28 C29 1.519(2)
C28 H28A 0.9900
C28 H28B 0.9900
C29 H29A 0.9800
C29 H29B 0.9800
C29 H29C 0.9800
B1' F2' 1.3691(19)
B1' F1' 1.3756(18)
B1' N3' 1.564(2)
B1' N1' 1.5733(19)
N1' N2' 1.2976(17)
N1' C3' 1.4268(18)
N2' C1' 1.3392(19)
N3' N4' 1.3046(16)
N3' C10' 1.4265(17)
N4' C1' 1.3418(18)
N5' C2' 1.140(2)
O1' C6' 1.3566(19)
O1' C9' 1.433(2)
C1' C2' 1.443(2)
C3' C4' 1.390(2)
C3' C8' 1.3984(19)
C4' C5' 1.392(2)
C4' H4' 0.9500
C5' C6' 1.394(2)
C5' H5' 0.9500
C6' C7' 1.398(2)
C7' C8' 1.377(2)
C7' H7' 0.9500
C8' H8' 0.9500
C9' H9'1 0.9800
C9' H9'2 0.9800
C9' H9'3 0.9800
C10' C15' 1.396(2)
C10' C11' 1.397(2)
C11' C12' 1.3891(19)
C11' H11' 0.9500
C12' C13' 1.400(2)
C12' H12' 0.9500
C13' C14' 1.407(2)
C13' C16' 1.4304(19)
C14' C15' 1.385(2)
C14' H14' 0.9500
C15' H15' 0.9500
C16' C17' 1.2199(19)
P1' C26' 1.8234(15)
P1' C18' 1.8276(14)
P1' C22' 1.8277(14)
C18' C19' 1.530(2)
C18' H18C 0.9900
C18' H18D 0.9900
C19' C20' 1.532(2)
C19' H19C 0.9900
C19' H19D 0.9900
C20' C21' 1.519(2)
C20' H20C 0.9900
C20' H20D 0.9900
C21' H21D 0.9800
C21' H21E 0.9800
C21' H21F 0.9800
C22' C23' 1.532(2)
C22' H22C 0.9900
C22' H22D 0.9900
C23' C24' 1.520(2)
C23' H23C 0.9900
C23' H23D 0.9900
C24' C25' 1.521(2)
C24' H24C 0.9900
C24' H24D 0.9900
C25' H25D 0.9800
C25' H25E 0.9800
C25' H25F 0.9800
C26' C27' 1.529(2)
C26' H26C 0.9900
C26' H26D 0.9900
C27' C28' 1.527(2)
C27' H27C 0.9900
C27' H27D 0.9900
C28' C29' 1.497(3)
C28' H28C 0.9900
C28' H28D 0.9900
C29' H29D 0.9800
C29' H29E 0.9800
C29' H29F 0.9800

loop_
_geom_torsion_atom_site_label_1
_geom_torsion_atom_site_label_2
_geom_torsion_atom_site_label_3
_geom_torsion_atom_site_label_4
_geom_torsion
F1 B1 N1 N2 -122.77(14)
F2 B1 N1 N2 114.76(14)
N3 B1 N1 N2 -4.62(18)
F1 B1 N1 C3 59.17(16)
F2 B1 N1 C3 -63.30(16)
N3 B1 N1 C3 177.32(11)
C3 N1 N2 C1 -179.72(12)
B1 N1 N2 C1 2.1(2)
F1 B1 N3 N4 123.00(13)
F2 B1 N3 N4 -114.56(14)
N1 B1 N3 N4 4.18(18)
F1 B1 N3 C10 -55.12(16)
F2 B1 N3 C10 67.32(15)
N1 B1 N3 C10 -173.95(11)
C10 N3 N4 C1 176.93(12)
B1 N3 N4 C1 -1.30(19)
N3 N4 C1 N2 -2.4(2)
N3 N4 C1 C2 179.11(12)
N1 N2 C1 N4 1.9(2)
N1 N2 C1 C2 -179.57(13)
N2 N1 C3 C4 -174.45(14)
B1 N1 C3 C4 3.8(2)
N2 N1 C3 C8 3.23(19)
B1 N1 C3 C8 -178.54(13)
C8 C3 C4 C5 -0.4(2)
N1 C3 C4 C5 177.33(15)
C3 C4 C5 C6 -0.2(3)
C9 O1 C6 C7 -177.54(14)
C9 O1 C6 C5 1.9(2)
C4 C5 C6 O1 -178.71(15)
C4 C5 C6 C7 0.7(2)
O1 C6 C7 C8 178.83(14)
C5 C6 C7 C8 -0.6(2)
C6 C7 C8 C3 0.0(2)
C4 C3 C8 C7 0.5(2)
N1 C3 C8 C7 -177.24(14)
N4 N3 C10 C15 -12.13(18)
B1 N3 C10 C15 166.17(13)
N4 N3 C10 C11 167.96(13)
B1 N3 C10 C11 -13.75(19)
C15 C10 C11 C12 -1.1(2)
N3 C10 C11 C12 178.82(13)
C10 C11 C12 C13 -0.5(2)
C11 C12 C13 C14 1.5(2)
C11 C12 C13 C16 -176.97(13)
C12 C13 C14 C15 -1.0(2)
C16 C13 C14 C15 177.56(14)
C13 C14 C15 C10 -0.6(2)
C11 C10 C15 C14 1.6(2)
N3 C10 C15 C14 -178.30(13)
C22 P1 C18 C19 -171.66(10)
C26 P1 C18 C19 -61.83(12)
Pt1 P1 C18 C19 67.66(11)
P1 C18 C19 C20 -171.70(11)
C18 C19 C20 C21 -176.23(15)
C18 P1 C22 C23 -69.93(12)
C26 P1 C22 C23 179.87(11)
Pt1 P1 C22 C23 55.80(12)
P1 C22 C23 C24 173.77(12)
C22 C23 C24 C25 64.7(2)
C18 P1 C26 C27 -64.76(13)
C22 P1 C26 C27 44.38(13)
Pt1 P1 C26 C27 164.66(10)
P1 C26 C27 C28 178.90(12)
C26 C27 C28 C29 176.59(15)
F2' B1' N1' N2' -118.34(15)
F1' B1' N1' N2' 119.21(15)
N3' B1' N1' N2' 1.99(19)
F2' B1' N1' C3' 57.67(17)
F1' B1' N1' C3' -64.79(17)
N3' B1' N1' C3' 178.00(12)
C3' N1' N2' C1' -178.81(13)
B1' N1' N2' C1' -2.6(2)
F2' B1' N3' N4' 119.23(14)
F1' B1' N3' N4' -118.03(14)
N1' B1' N3' N4' 1.04(18)
F2' B1' N3' C10' -65.73(16)
F1' B1' N3' C10' 57.01(17)
N1' B1' N3' C10' 176.08(11)
C10' N3' N4' C1' -178.48(12)
B1' N3' N4' C1' -3.1(2)
N1' N2' C1' N4' 0.1(2)
N1' N2' C1' C2' -178.72(14)
N3' N4' C1' N2' 2.8(2)
N3' N4' C1' C2' -178.37(14)
N2' N1' C3' C4' -160.79(14)
B1' N1' C3' C4' 22.8(2)
N2' N1' C3' C8' 20.7(2)
B1' N1' C3' C8' -155.72(14)
C8' C3' C4' C5' -1.6(2)
N1' C3' C4' C5' 179.83(15)
C3' C4' C5' C6' -0.8(3)
C9' O1' C6' C5' -10.7(3)
C9' O1' C6' C7' 168.42(17)
C4' C5' C6' O1' -178.47(16)
C4' C5' C6' C7' 2.4(3)
O1' C6' C7' C8' 179.31(16)
C5' C6' C7' C8' -1.5(3)
C6' C7' C8' C3' -1.0(3)
C4' C3' C8' C7' 2.6(2)
N1' C3' C8' C7' -178.89(15)
N4' N3' C10' C15' 26.50(18)
B1' N3' C10' C15' -149.05(14)
N4' N3' C10' C11' -152.31(13)
B1' N3' C10' C11' 32.13(19)
C15' C10' C11' C12' -0.7(2)
N3' C10' C11' C12' 178.12(12)
C10' C11' C12' C13' 0.3(2)
C11' C12' C13' C14' -0.2(2)
C11' C12' C13' C16' 178.53(13)
C12' C13' C14' C15' 0.4(2)
C16' C13' C14' C15' -178.34(14)
C13' C14' C15' C10' -0.8(2)
C11' C10' C15' C14' 0.9(2)
N3' C10' C15' C14' -177.90(13)
C26' P1' C18' C19' 175.85(11)
C22' P1' C18' C19' 65.17(12)
Pt1 P1' C18' C19' -64.14(12)
P1' C18' C19' C20' -171.51(10)
C18' C19' C20' C21' -61.43(19)
C26' P1' C22' C23' -44.65(13)
C18' P1' C22' C23' 62.97(13)
Pt1 P1' C22' C23' -167.26(10)
P1' C22' C23' C24' -176.94(12)
C22' C23' C24' C25' -176.66(15)
C18' P1' C26' C27' -174.64(11)
C22' P1' C26' C27' -65.49(12)
Pt1 P1' C26' C27' 60.78(12)
P1' C26' C27' C28' 173.36(11)
C26' C27' C28' C29' 55.9(2)
